data_4500276
loop_
_publ_author_name
'Xu, Jing'
'Su, Weiping'
'Hong, Maochun'

_publ_section_title
;
 A Series of Lanthanide Secondary Building Units Based
 Metal&#x2212;Organic Frameworks Constructed by Organic
 Pyridine-2,6-Dicarboxylate and Inorganic Sulfate
;
_journal_issue 1
_journal_name_full 'Crystal Growth &amp; Design'
_journal_page_first 337
_journal_paper_doi 10.1021/cg101343k
_journal_volume 11
_journal_year 2011
_chemical_formula_sum 'C14 H14 N2 O16 Pr2 S'
_chemical_formula_weight 780.15
_chemical_name_systematic
; 
 ? 
;
_space_group_IT_number 14
_symmetry_cell_setting monoclinic
_symmetry_space_group_name_Hall '-P 2yn'
_symmetry_space_group_name_H-M 'P 1 21/n 1'
_atom_sites_solution_hydrogens geom
_atom_sites_solution_primary direct
_atom_sites_solution_secondary difmap
_audit_creation_method SHELXL-97
_cell_angle_alpha 90.00
_cell_angle_beta 99.793(7)
_cell_angle_gamma 90.00
_cell_formula_units_Z 4
_cell_length_a 10.6611(9)
_cell_length_b 16.4266(11)
_cell_length_c 12.4018(8)
_cell_measurement_reflns_used 6169
_cell_measurement_temperature 293(2)
_cell_measurement_theta_max 27.4835
_cell_measurement_theta_min 2.0760
_cell_volume 2140.2(3)
_computing_cell_refinement 'CrystalClear (Rigaku Corp., 2000)'
_computing_data_collection 'CrystalClear (Rigaku Corp., 2000)'
_computing_data_reduction 'CrystalClear (Rigaku Corp., 2000)'
_computing_molecular_graphics SHELXTL
_computing_publication_material SHELXTL
_computing_structure_refinement 'SHELXL-97 (Sheldrick, 1997)'
_computing_structure_solution 'SHELXS-97 (Sheldrick, 1990)'
_diffrn_ambient_temperature 293(2)
_diffrn_measured_fraction_theta_full 0.915
_diffrn_measured_fraction_theta_max 0.933
_diffrn_measurement_device_type 'SCXmini CCD'
_diffrn_measurement_method CCD_Profile_fitting
_diffrn_radiation_monochromator graphite
_diffrn_radiation_source 'fine-focus sealed tube'
_diffrn_radiation_type MoK\a
_diffrn_radiation_wavelength 0.71073
_diffrn_reflns_av_R_equivalents 0.1000
_diffrn_reflns_av_sigmaI/netI 0.1062
_diffrn_reflns_limit_h_max 13
_diffrn_reflns_limit_h_min -13
_diffrn_reflns_limit_k_max 19
_diffrn_reflns_limit_k_min -21
_diffrn_reflns_limit_l_max 15
_diffrn_reflns_limit_l_min -16
_diffrn_reflns_number 14689
_diffrn_reflns_theta_full 25.00
_diffrn_reflns_theta_max 27.49
_diffrn_reflns_theta_min 2.08
_diffrn_standards_decay_% none
_diffrn_standards_interval_count none
_diffrn_standards_interval_time none
_diffrn_standards_number none
_exptl_absorpt_coefficient_mu 4.684
_exptl_absorpt_correction_T_max 0.392
_exptl_absorpt_correction_T_min 0.377
_exptl_absorpt_correction_type multi-scan
_exptl_absorpt_process_details 'SADABS (Sheldrick, 1996)'
_exptl_crystal_colour Light-green
_exptl_crystal_density_diffrn 2.421
_exptl_crystal_density_method 'not measured'
_exptl_crystal_description Prism
_exptl_crystal_F_000 1496
_exptl_crystal_size_max 0.2000
_exptl_crystal_size_mid 0.2000
_exptl_crystal_size_min 0.2000
_refine_diff_density_max 4.185
_refine_diff_density_min -3.582
_refine_diff_density_rms 0.442
_refine_ls_extinction_coef 0.0113(8)
_refine_ls_extinction_expression Fc^*^=kFc[1+0.001xFc^2^\l^3^/sin(2\q)]^-1/4^
_refine_ls_extinction_method SHELXL
_refine_ls_goodness_of_fit_ref 1.102
_refine_ls_hydrogen_treatment constr
_refine_ls_matrix_type full
_refine_ls_number_parameters 312
_refine_ls_number_reflns 4579
_refine_ls_number_restraints 0
_refine_ls_restrained_S_all 1.102
_refine_ls_R_factor_all 0.0743
_refine_ls_R_factor_gt 0.0684
_refine_ls_shift/su_max 0.001
_refine_ls_shift/su_mean 0.000
_refine_ls_structure_factor_coef Fsqd
_refine_ls_weighting_details 'calc w=1/[\s^2^(Fo^2^)+(0.0930P)^2^+0.0000P] where P=(Fo^2^+2Fc^2^)/3'
_refine_ls_weighting_scheme calc
_refine_ls_wR_factor_gt 0.1671
_refine_ls_wR_factor_ref 0.1777
_reflns_number_gt 4115
_reflns_number_total 4579
_reflns_threshold_expression >2sigma(I)
_cod_data_source_file cg101343k_si_004.cif
_cod_data_source_block 1
_cod_depositor_comments
;
The following automatic conversions were performed:

'_symmetry_cell_setting' value 'Monoclinic' changed to 'monoclinic'
according to /home/saulius/struct/CIF-dictionaries/cif_core.dic
dictionary named 'cif_core.dic' version 2.4.1 from
2010-06-29.

'_exptl_absorpt_correction_type' value 'Multi-scan'
changed to 'multi-scan' according to
/home/saulius/struct/CIF-dictionaries/cif_core.dic dictionary named
'cif_core.dic' version 2.4.1 from 2010-06-29.

Automatic conversion script
Id: cif_fix_values 1715 2011-07-08 13:25:40Z adriana 
;
_cod_original_sg_symbol_H-M P2(1)/n
_cod_database_code 4500276

loop_
_symmetry_equiv_pos_as_xyz
'x, y, z'
'-x+1/2, y+1/2, -z+1/2'
'-x, -y, -z'
'x-1/2, -y-1/2, z-1/2'

loop_
_atom_site_label
_atom_site_type_symbol
_atom_site_fract_x
_atom_site_fract_y
_atom_site_fract_z
_atom_site_U_iso_or_equiv
_atom_site_adp_type
_atom_site_occupancy
_atom_site_symmetry_multiplicity
_atom_site_calc_flag
_atom_site_refinement_flags
Pr1 Pr 0.57496(3) 0.118045(19) 1.04743(2) 0.01774(19) Uani 1 1 d .
Pr2 Pr 0.14464(3) 0.10821(2) 0.84945(3) 0.01872(19) Uani 1 1 d .
S S 0.32176(13) 0.05223(9) 1.12267(11) 0.0204(3) Uani 1 1 d .
O1 O 0.8025(4) 0.1322(3) 1.0226(3) 0.0264(9) Uani 1 1 d .
O2 O 0.9482(4) 0.1424(3) 0.9147(4) 0.0311(10) Uani 1 1 d .
O3 O 0.3849(4) 0.1421(3) 0.9047(3) 0.0232(9) Uani 1 1 d .
O4 O 0.2932(4) 0.1898(3) 0.7446(3) 0.0296(10) Uani 1 1 d .
O5 O 0.4110(4) 0.0044(3) 1.0656(3) 0.0233(9) Uani 1 1 d .
O6 O 0.3925(4) 0.1277(3) 1.1543(4) 0.0295(10) Uani 1 1 d .
O7 O 0.2046(4) 0.0692(3) 1.0437(3) 0.0270(10) Uani 1 1 d .
O8 O 0.2899(4) 0.0085(3) 1.2156(4) 0.0353(11) Uani 1 1 d .
O9 O 0.2814(4) -0.0167(3) 0.8295(3) 0.0227(9) Uani 1 1 d .
O10 O 0.3138(5) -0.1320(3) 0.7475(4) 0.0316(11) Uani 1 1 d .
O11 O 0.0236(4) 0.1776(3) 0.6910(3) 0.0269(9) Uani 1 1 d .
O12 O 0.0546(4) 0.2346(3) 0.5348(4) 0.0326(10) Uani 1 1 d .
O13 O 0.1481(5) 0.2544(3) 0.9057(4) 0.0322(11) Uani 1 1 d .
H13A H 0.1960 0.2624 0.9669 0.039 Uiso 1 1 d R
H13B H 0.1850 0.2745 0.8562 0.039 Uiso 1 1 d R
O14 O 0.0217(4) -0.0232(3) 0.8524(4) 0.0326(11) Uani 1 1 d .
H14A H 0.0554 -0.0681 0.8389 0.039 Uiso 1 1 d R
H14B H -0.0533 -0.0225 0.8671 0.039 Uiso 1 1 d R
O15 O -0.0591(8) 0.3560(5) 0.9143(8) 0.098(3) Uani 1 1 d .
H15A H -0.1245 0.3741 0.9371 0.118 Uiso 1 1 d R
H15B H -0.0539 0.3053 0.9282 0.118 Uiso 1 1 d R
O16 O 0.5005(12) -0.0326(7) 1.3899(10) 0.148(4) Uiso 1 1 d .
H16A H 0.5266 -0.0441 1.3307 0.178 Uiso 1 1 d R
H16B H 0.4196 -0.0319 1.3765 0.178 Uiso 1 1 d R
N1 N 0.6171(5) 0.1698(3) 0.8615(4) 0.0205(10) Uani 1 1 d .
N2 N 0.1549(4) 0.0492(3) 0.6548(4) 0.0205(10) Uani 1 1 d .
C1 C 0.7354(5) 0.1819(4) 0.8431(5) 0.0235(12) Uani 1 1 d .
C2 C 0.7599(6) 0.2213(4) 0.7512(5) 0.0283(14) Uani 1 1 d .
H2A H 0.8432 0.2285 0.7399 0.034 Uiso 1 1 calc R
C3 C 0.6587(7) 0.2503(5) 0.6753(6) 0.0382(17) Uani 1 1 d .
H3A H 0.6736 0.2788 0.6139 0.046 Uiso 1 1 calc R
C4 C 0.5354(6) 0.2364(5) 0.6922(5) 0.0312(15) Uani 1 1 d .
H4A H 0.4660 0.2534 0.6413 0.037 Uiso 1 1 calc R
C5 C 0.5183(5) 0.1966(4) 0.7871(5) 0.0241(12) Uani 1 1 d .
C6 C 0.8370(5) 0.1491(4) 0.9328(5) 0.0223(12) Uani 1 1 d .
C7 C 0.3907(5) 0.1755(4) 0.8123(5) 0.0219(12) Uani 1 1 d .
C8 C 0.2099(5) -0.0212(4) 0.6383(4) 0.0219(12) Uani 1 1 d .
C9 C 0.2193(6) -0.0510(4) 0.5350(5) 0.0307(14) Uani 1 1 d .
H9A H 0.2545 -0.1019 0.5264 0.037 Uiso 1 1 calc R
C10 C 0.1743(7) -0.0023(4) 0.4451(5) 0.0351(16) Uani 1 1 d .
H10A H 0.1802 -0.0196 0.3748 0.042 Uiso 1 1 calc R
C11 C 0.1209(6) 0.0724(4) 0.4618(5) 0.0304(15) Uani 1 1 d .
H11A H 0.0913 0.1063 0.4029 0.036 Uiso 1 1 calc R
C12 C 0.1121(6) 0.0957(4) 0.5668(5) 0.0246(12) Uani 1 1 d .
C13 C 0.2719(5) -0.0612(4) 0.7439(5) 0.0212(12) Uani 1 1 d .
C14 C 0.0581(5) 0.1763(4) 0.6004(5) 0.0229(12) Uani 1 1 d .

loop_
_atom_site_aniso_label
_atom_site_aniso_U_11
_atom_site_aniso_U_22
_atom_site_aniso_U_33
_atom_site_aniso_U_23
_atom_site_aniso_U_13
_atom_site_aniso_U_12
Pr1 0.0151(3) 0.0208(3) 0.0172(3) 0.00059(10) 0.00252(16) 0.00038(10)
Pr2 0.0150(3) 0.0223(3) 0.0188(3) 0.00104(11) 0.00288(17) 0.00041(10)
S 0.0175(6) 0.0262(8) 0.0181(7) -0.0009(5) 0.0047(5) -0.0003(5)
O1 0.016(2) 0.040(3) 0.024(2) 0.0077(19) 0.0024(17) 0.0011(17)
O2 0.017(2) 0.046(3) 0.033(2) 0.007(2) 0.0092(18) 0.0009(19)
O3 0.0183(19) 0.028(2) 0.023(2) 0.0022(18) 0.0023(16) -0.0034(16)
O4 0.019(2) 0.041(3) 0.027(2) 0.0030(19) -0.0028(17) -0.0009(18)
O5 0.021(2) 0.024(2) 0.025(2) -0.0008(17) 0.0069(17) -0.0013(16)
O6 0.023(2) 0.030(3) 0.039(3) -0.011(2) 0.012(2) -0.0027(18)
O7 0.019(2) 0.039(3) 0.023(2) 0.0011(18) 0.0024(17) 0.0033(17)
O8 0.037(3) 0.047(3) 0.026(2) 0.009(2) 0.014(2) 0.001(2)
O9 0.022(2) 0.023(2) 0.0212(19) -0.0013(16) -0.0012(16) 0.0032(16)
O10 0.044(3) 0.023(3) 0.026(2) -0.0042(19) 0.000(2) 0.008(2)
O11 0.024(2) 0.033(3) 0.023(2) 0.0017(18) 0.0032(17) 0.0077(17)
O12 0.040(3) 0.027(3) 0.030(2) 0.0057(19) 0.003(2) 0.0007(19)
O13 0.038(3) 0.032(3) 0.028(2) 0.002(2) 0.008(2) -0.0065(19)
O14 0.025(2) 0.029(3) 0.044(3) 0.003(2) 0.009(2) 0.0004(18)
O15 0.071(5) 0.079(6) 0.145(8) -0.017(6) 0.018(5) 0.025(4)
N1 0.020(2) 0.024(3) 0.018(2) 0.0023(19) 0.0050(18) -0.0015(19)
N2 0.023(2) 0.020(3) 0.017(2) -0.0007(18) -0.0005(19) 0.0030(18)
C1 0.014(3) 0.029(3) 0.027(3) -0.002(2) 0.003(2) -0.002(2)
C2 0.017(3) 0.034(4) 0.035(3) 0.009(3) 0.008(2) -0.001(2)
C3 0.031(4) 0.053(5) 0.033(3) 0.014(3) 0.011(3) -0.005(3)
C4 0.019(3) 0.051(5) 0.022(3) 0.011(3) -0.001(2) 0.001(3)
C5 0.019(3) 0.029(3) 0.023(3) 0.004(2) 0.001(2) 0.001(2)
C6 0.018(3) 0.021(3) 0.028(3) 0.006(2) 0.005(2) 0.002(2)
C7 0.021(3) 0.023(3) 0.022(3) 0.000(2) 0.004(2) -0.002(2)
C8 0.023(3) 0.022(3) 0.020(3) 0.000(2) 0.003(2) -0.003(2)
C9 0.038(3) 0.033(4) 0.020(3) 0.000(2) 0.000(3) 0.006(3)
C10 0.046(4) 0.040(4) 0.020(3) -0.008(3) 0.005(3) 0.003(3)
C11 0.031(3) 0.036(4) 0.020(3) 0.008(3) -0.004(3) 0.000(3)
C12 0.020(3) 0.031(3) 0.021(3) 0.008(2) 0.000(2) -0.001(2)
C13 0.018(3) 0.025(3) 0.020(3) 0.002(2) 0.001(2) 0.002(2)
C14 0.019(3) 0.020(3) 0.028(3) 0.004(2) 0.000(2) -0.002(2)

loop_
_atom_type_symbol
_atom_type_description
_atom_type_scat_dispersion_real
_atom_type_scat_dispersion_imag
_atom_type_scat_source
C C 0.0033 0.0016 'International Tables Vol C Tables 4.2.6.8 and 6.1.1.4'
N N 0.0061 0.0033 'International Tables Vol C Tables 4.2.6.8 and 6.1.1.4'
O O 0.0106 0.0060 'International Tables Vol C Tables 4.2.6.8 and 6.1.1.4'
S S 0.1246 0.1234 'International Tables Vol C Tables 4.2.6.8 and 6.1.1.4'
Pr Pr -0.2180 2.8214 'International Tables Vol C Tables 4.2.6.8 and 6.1.1.4'
H H 0.0000 0.0000 'International Tables Vol C Tables 4.2.6.8 and 6.1.1.4'

loop_
_geom_angle_atom_site_label_1
_geom_angle_atom_site_label_2
_geom_angle_atom_site_label_3
_geom_angle
_geom_angle_site_symmetry_1
_geom_angle_site_symmetry_3
O12 Pr1 O5 141.89(14) 4_666 3_657
O12 Pr1 O3 75.13(15) 4_666 .
O5 Pr1 O3 81.13(14) 3_657 .
O12 Pr1 O1 88.71(16) 4_666 .
O5 Pr1 O1 81.51(15) 3_657 .
O3 Pr1 O1 125.91(13) . .
O12 Pr1 O6 84.47(15) 4_666 .
O5 Pr1 O6 118.22(14) 3_657 .
O3 Pr1 O6 75.97(15) . .
O1 Pr1 O6 154.38(15) . .
O12 Pr1 N1 68.91(16) 4_666 .
O5 Pr1 N1 73.94(15) 3_657 .
O3 Pr1 N1 63.50(14) . .
O1 Pr1 N1 62.51(14) . .
O6 Pr1 N1 135.64(16) . .
O12 Pr1 O9 135.86(14) 4_666 3_657
O5 Pr1 O9 73.93(14) 3_657 3_657
O3 Pr1 O9 148.68(14) . 3_657
O1 Pr1 O9 69.09(13) . 3_657
O6 Pr1 O9 99.31(15) . 3_657
N1 Pr1 O9 124.63(14) . 3_657
O12 Pr1 O5 131.91(14) 4_666 .
O5 Pr1 O5 64.52(16) 3_657 .
O3 Pr1 O5 72.31(13) . .
O1 Pr1 O5 139.25(15) . .
O6 Pr1 O5 53.98(14) . .
N1 Pr1 O5 122.67(14) . .
O9 Pr1 O5 79.92(13) 3_657 .
O12 Pr1 O10 89.77(15) 4_666 3_657
O5 Pr1 O10 124.02(14) 3_657 3_657
O3 Pr1 O10 148.75(15) . 3_657
O1 Pr1 O10 79.87(15) . 3_657
O6 Pr1 O10 75.45(16) . 3_657
N1 Pr1 O10 136.17(16) . 3_657
O9 Pr1 O10 50.10(13) 3_657 3_657
O5 Pr1 O10 100.29(15) . 3_657
O12 Pr1 C13 113.53(16) 4_666 3_657
O5 Pr1 C13 99.27(15) 3_657 3_657
O3 Pr1 C13 158.86(15) . 3_657
O1 Pr1 C13 74.68(14) . 3_657
O6 Pr1 C13 85.48(16) . 3_657
N1 Pr1 C13 137.15(16) . 3_657
O9 Pr1 C13 25.44(15) 3_657 3_657
O5 Pr1 C13 88.66(15) . 3_657
O10 Pr1 C13 24.77(15) 3_657 3_657
O12 Pr1 S 106.58(11) 4_666 .
O5 Pr1 S 91.48(10) 3_657 .
O3 Pr1 S 68.54(10) . .
O1 Pr1 S 162.07(11) . .
O6 Pr1 S 26.74(11) . .
N1 Pr1 S 131.35(11) . .
O9 Pr1 S 93.15(10) 3_657 .
O5 Pr1 S 27.70(9) . .
O10 Pr1 S 90.66(12) 3_657 .
C13 Pr1 S 90.34(11) 3_657 .
O2 Pr2 O11 78.07(15) 1_455 .
O2 Pr2 O7 80.23(14) 1_455 .
O11 Pr2 O7 156.89(14) . .
O2 Pr2 O13 70.04(16) 1_455 .
O11 Pr2 O13 75.91(15) . .
O7 Pr2 O13 89.31(15) . .
O2 Pr2 O14 73.42(16) 1_455 .
O11 Pr2 O14 101.89(15) . .
O7 Pr2 O14 79.22(15) . .
O13 Pr2 O14 143.05(15) . .
O2 Pr2 O9 139.01(15) 1_455 .
O11 Pr2 O9 121.96(13) . .
O7 Pr2 O9 80.15(14) . .
O13 Pr2 O9 144.86(14) . .
O14 Pr2 O9 67.76(14) . .
O2 Pr2 O4 132.99(15) 1_455 .
O11 Pr2 O4 68.82(14) . .
O7 Pr2 O4 123.05(13) . .
O13 Pr2 O4 70.19(15) . .
O14 Pr2 O4 144.36(15) . .
O9 Pr2 O4 87.66(14) . .
O2 Pr2 O3 136.75(15) 1_455 .
O11 Pr2 O3 118.35(14) . .
O7 Pr2 O3 73.62(13) . .
O13 Pr2 O3 75.73(15) . .
O14 Pr2 O3 132.02(14) . .
O9 Pr2 O3 69.14(13) . .
O4 Pr2 O3 50.28(12) . .
O2 Pr2 N2 124.34(15) 1_455 .
O11 Pr2 N2 62.01(14) . .
O7 Pr2 N2 139.29(15) . .
O13 Pr2 N2 127.71(15) . .
O14 Pr2 N2 78.49(16) . .
O9 Pr2 N2 59.95(14) . .
O4 Pr2 N2 66.68(15) . .
O3 Pr2 N2 97.39(14) . .
O2 Pr2 C7 143.34(17) 1_455 .
O11 Pr2 C7 93.53(16) . .
O7 Pr2 C7 99.19(15) . .
O13 Pr2 C7 73.30(16) . .
O14 Pr2 C7 142.93(16) . .
O9 Pr2 C7 75.44(15) . .
O4 Pr2 C7 24.79(14) . .
O3 Pr2 C7 25.67(14) . .
N2 Pr2 C7 79.50(16) . .
O8 S O6 112.7(3) . .
O8 S O7 109.6(3) . .
O6 S O7 110.9(3) . .
O8 S O5 111.7(3) . .
O6 S O5 103.3(3) . .
O7 S O5 108.6(2) . .
O8 S Pr1 136.6(2) . .
O6 S Pr1 51.02(18) . .
O7 S Pr1 113.86(17) . .
O5 S Pr1 53.41(16) . .
C6 O1 Pr1 124.2(4) . .
C6 O2 Pr2 167.6(5) . 1_655
C7 O3 Pr1 123.2(3) . .
C7 O3 Pr2 92.9(3) . .
Pr1 O3 Pr2 143.35(18) . .
C7 O4 Pr2 94.3(4) . .
S O5 Pr1 143.0(2) . 3_657
S O5 Pr1 98.9(2) . .
Pr1 O5 Pr1 115.48(15) 3_657 .
S O6 Pr1 102.2(2) . .
S O7 Pr2 138.2(2) . .
C13 O9 Pr2 125.1(3) . .
C13 O9 Pr1 94.4(3) . 3_657
Pr2 O9 Pr1 138.82(16) . 3_657
C13 O10 Pr1 93.0(3) . 3_657
C14 O11 Pr2 121.6(4) . .
C14 O12 Pr1 136.6(4) . 4_565
Pr2 O13 H13A 112.0 . .
Pr2 O13 H13B 99.0 . .
H13A O13 H13B 107.7 . .
Pr2 O14 H14A 120.0 . .
Pr2 O14 H14B 120.0 . .
H14A O14 H14B 120.0 . .
H15A O15 H15B 107.7 . .
H16A O16 H16B 107.7 . .
C1 N1 C5 118.9(5) . .
C1 N1 Pr1 121.2(4) . .
C5 N1 Pr1 119.1(4) . .
C8 N2 C12 117.9(5) . .
C8 N2 Pr2 123.5(4) . .
C12 N2 Pr2 118.3(4) . .
N1 C1 C2 122.1(5) . .
N1 C1 C6 113.6(5) . .
C2 C1 C6 124.3(5) . .
C1 C2 C3 119.2(5) . .
C1 C2 H2A 120.4 . .
C3 C2 H2A 120.4 . .
C4 C3 C2 119.2(6) . .
C4 C3 H3A 120.4 . .
C2 C3 H3A 120.4 . .
C3 C4 C5 118.1(6) . .
C3 C4 H4A 120.9 . .
C5 C4 H4A 120.9 . .
N1 C5 C4 122.3(5) . .
N1 C5 C7 114.5(5) . .
C4 C5 C7 123.1(5) . .
O2 C6 O1 124.6(6) . .
O2 C6 C1 118.8(5) . .
O1 C6 C1 116.6(5) . .
O4 C7 O3 121.6(5) . .
O4 C7 C5 120.2(5) . .
O3 C7 C5 118.2(5) . .
O4 C7 Pr2 60.9(3) . .
O3 C7 Pr2 61.4(3) . .
C5 C7 Pr2 171.1(4) . .
N2 C8 C9 123.5(5) . .
N2 C8 C13 112.6(5) . .
C9 C8 C13 123.7(6) . .
C10 C9 C8 117.8(6) . .
C10 C9 H9A 121.1 . .
C8 C9 H9A 121.1 . .
C11 C10 C9 119.1(6) . .
C11 C10 H10A 120.5 . .
C9 C10 H10A 120.5 . .
C12 C11 C10 119.0(6) . .
C12 C11 H11A 120.5 . .
C10 C11 H11A 120.5 . .
N2 C12 C11 122.7(6) . .
N2 C12 C14 111.2(5) . .
C11 C12 C14 126.0(6) . .
O10 C13 O9 121.9(5) . .
O10 C13 C8 122.5(5) . .
O9 C13 C8 115.6(5) . .
O10 C13 Pr1 62.2(3) . 3_657
O9 C13 Pr1 60.1(3) . 3_657
C8 C13 Pr1 170.6(4) . 3_657
O11 C14 O12 126.5(6) . .
O11 C14 C12 116.4(5) . .
O12 C14 C12 117.1(5) . .

loop_
_geom_bond_atom_site_label_1
_geom_bond_atom_site_label_2
_geom_bond_distance
_geom_bond_site_symmetry_2
Pr1 O12 2.433(5) 4_666
Pr1 O5 2.470(4) 3_657
Pr1 O3 2.485(4) .
Pr1 O1 2.507(4) .
Pr1 O6 2.538(5) .
Pr1 N1 2.567(5) .
Pr1 O9 2.580(4) 3_657
Pr1 O5 2.593(4) .
Pr1 O10 2.627(4) 3_657
Pr1 C13 2.966(6) 3_657
Pr1 S 3.1910(14) .
Pr2 O2 2.435(4) 1_455
Pr2 O11 2.442(4) .
Pr2 O7 2.470(4) .
Pr2 O13 2.500(5) .
Pr2 O14 2.529(5) .
Pr2 O9 2.553(4) .
Pr2 O4 2.588(4) .
Pr2 O3 2.596(4) .
Pr2 N2 2.621(5) .
Pr2 C7 2.954(6) .
S O8 1.446(5) .
S O6 1.469(5) .
S O7 1.477(4) .
S O5 1.501(4) .
O1 C6 1.262(7) .
O2 C6 1.248(7) .
O2 Pr2 2.435(4) 1_655
O3 C7 1.281(7) .
O4 C7 1.242(7) .
O5 Pr1 2.470(4) 3_657
O9 C13 1.278(7) .
O9 Pr1 2.580(4) 3_657
O10 C13 1.245(8) .
O10 Pr1 2.627(4) 3_657
O11 C14 1.241(7) .
O12 C14 1.252(7) .
O12 Pr1 2.433(5) 4_565
O13 H13A 0.8500 .
O13 H13B 0.8501 .
O14 H14A 0.8499 .
O14 H14B 0.8500 .
O15 H15A 0.8500 .
O15 H15B 0.8500 .
O16 H16A 0.8500 .
O16 H16B 0.8500 .
N1 C1 1.335(7) .
N1 C5 1.350(7) .
N2 C8 1.328(8) .
N2 C12 1.347(7) .
C1 C2 1.373(9) .
C1 C6 1.514(8) .
C2 C3 1.390(9) .
C2 H2A 0.9300 .
C3 C4 1.385(9) .
C3 H3A 0.9300 .
C4 C5 1.385(8) .
C4 H4A 0.9300 .
C5 C7 1.488(8) .
C8 C9 1.391(8) .
C8 C13 1.513(8) .
C9 C10 1.391(9) .
C9 H9A 0.9300 .
C10 C11 1.382(10) .
C10 H10A 0.9300 .
C11 C12 1.376(9) .
C11 H11A 0.9300 .
C12 C14 1.530(9) .
C13 Pr1 2.966(6) 3_657

loop_
_geom_hbond_atom_site_label_D
_geom_hbond_atom_site_label_H
_geom_hbond_atom_site_label_A
_geom_hbond_distance_DH
_geom_hbond_distance_HA
_geom_hbond_distance_DA
_geom_hbond_angle_DHA
_geom_hbond_site_symmetry_A
O13 H13B O10 0.85 2.00 2.742(6) 144.5 2_556
O13 H13B O4 0.85 2.39 2.926(6) 121.4 .
O14 H14B O7 0.85 2.24 3.018(6) 152.0 3_557
O14 H14B O8 0.85 2.57 3.294(6) 144.4 3_557
O16 H16B O8 0.85 2.32 2.919(13) 127.4 .
